data_7005720
loop_
_publ_author_name
'Scapens, David'
'Adams, Harry'
'Johnson, Tony R.'
'Mann, Brian E.'
'Sawle, Philip'
'Aqil, Rehan'
'Perrior, Trevor'
'Motterlini, Roberto'

_publ_section_title
;
 [(Eta-C5H4R)Fe(CO)2X], X = Cl, Br, I, NO3, CO2Me and
 [(eta-C5H4R)Fe(CO)3]+, R = (CH2)nCO2Me (n = 0-2), and CO2CH2CH2OH: a
 new group of CO-releasing molecules.
;
_journal_issue 43
_journal_name_full 'Dalton transactions (Cambridge, England : 2003)'
_journal_page_first 4962
_journal_page_last 4973
_journal_paper_doi 10.1039/b704832g
_journal_year 2007
_chemical_formula_sum 'C10 H7 Cl4 Fe2 O5'
_chemical_formula_weight 460.66
_chemical_name_systematic
;
?
;
_space_group_IT_number 14
_symmetry_cell_setting monoclinic
_symmetry_space_group_name_Hall '-P 2yn'
_symmetry_space_group_name_H-M 'P 1 21/n 1'
_atom_sites_solution_hydrogens geom
_atom_sites_solution_primary direct
_atom_sites_solution_secondary difmap
_audit_creation_method SHELXL-97
_cell_angle_alpha 90.00
_cell_angle_beta 90.931(4)
_cell_angle_gamma 90.00
_cell_formula_units_Z 4
_cell_length_a 7.0283(6)
_cell_length_b 23.800(2)
_cell_length_c 9.6737(8)
_cell_measurement_reflns_used 7004
_cell_measurement_temperature 150(2)
_cell_measurement_theta_max 27.85
_cell_measurement_theta_min 3.02
_cell_volume 1617.9(2)
_computing_cell_refinement 'Bruker SMART'
_computing_data_collection 'Bruker SMART'
_computing_data_reduction 'Bruker SAINT'
_computing_molecular_graphics 'Bruker SHELXTL'
_computing_publication_material 'Bruker SHELXTL'
_computing_structure_refinement 'SHELXL-97 (Sheldrick, 1997)'
_computing_structure_solution 'SHELXS-97 (Sheldrick, 1990)'
_diffrn_ambient_temperature 150(2)
_diffrn_detector_area_resol_mean 100
_diffrn_measured_fraction_theta_full 1.000
_diffrn_measured_fraction_theta_max 0.995
_diffrn_measurement_device_type 'CCD area detector'
_diffrn_measurement_method 'phi and omega scans'
_diffrn_radiation_monochromator graphite
_diffrn_radiation_source 'fine-focus sealed tube'
_diffrn_radiation_type MoK\a
_diffrn_radiation_wavelength 0.71073
_diffrn_reflns_av_R_equivalents 0.0220
_diffrn_reflns_av_sigmaI/netI 0.0115
_diffrn_reflns_limit_h_max 9
_diffrn_reflns_limit_h_min -9
_diffrn_reflns_limit_k_max 31
_diffrn_reflns_limit_k_min -31
_diffrn_reflns_limit_l_max 12
_diffrn_reflns_limit_l_min -12
_diffrn_reflns_number 31667
_diffrn_reflns_theta_full 25.00
_diffrn_reflns_theta_max 27.85
_diffrn_reflns_theta_min 1.71
_diffrn_standards_decay_% 0
_diffrn_standards_number 0
_exptl_absorpt_coefficient_mu 2.466
_exptl_absorpt_correction_T_max 0.7086
_exptl_absorpt_correction_T_min 0.5891
_exptl_absorpt_correction_type multi-scan
_exptl_absorpt_process_details sadabs
_exptl_crystal_colour red
_exptl_crystal_density_diffrn 1.891
_exptl_crystal_density_method 'not measured'
_exptl_crystal_description plate
_exptl_crystal_F_000 908
_exptl_crystal_size_max 0.24
_exptl_crystal_size_mid 0.18
_exptl_crystal_size_min 0.15
_refine_diff_density_max 0.548
_refine_diff_density_min -0.481
_refine_diff_density_rms 0.080
_refine_ls_extinction_method none
_refine_ls_goodness_of_fit_ref 1.061
_refine_ls_hydrogen_treatment constr
_refine_ls_matrix_type full
_refine_ls_number_parameters 190
_refine_ls_number_reflns 3830
_refine_ls_number_restraints 0
_refine_ls_restrained_S_all 1.061
_refine_ls_R_factor_all 0.0203
_refine_ls_R_factor_gt 0.0192
_refine_ls_shift/su_max 0.001
_refine_ls_shift/su_mean 0.000
_refine_ls_structure_factor_coef Fsqd
_refine_ls_weighting_details 'calc w=1/[\s^2^(Fo^2^)+(0.0295P)^2^+0.7489P] where P=(Fo^2^+2Fc^2^)/3'
_refine_ls_weighting_scheme calc
_refine_ls_wR_factor_gt 0.0528
_refine_ls_wR_factor_ref 0.0534
_reflns_number_gt 3667
_reflns_number_total 3830
_reflns_threshold_expression >2sigma(I)
_cod_data_source_file b704832g.txt
_cod_data_source_block ime114
_cod_depositor_comments
;
The following automatic conversions were performed:
'_symmetry_cell_setting' value 'Monoclinic' changed to 'monoclinic'
according to '/home/saulius/struct/CIF-dictionaries/cif_core.dic'
dictionary named 'cif_core.dic' version 2.4.1 from 2010-06-29.

Automatic conversion script
Id: cif_fix_enum 1527 2010-12-29 10:47:43Z saulius 
;
_cod_original_sg_symbol_H-M P2(1)/n
_cod_database_code 7005720

loop_
_symmetry_equiv_pos_as_xyz
'x, y, z'
'-x+1/2, y+1/2, -z+1/2'
'-x, -y, -z'
'x-1/2, -y-1/2, z-1/2'

loop_
_atom_site_label
_atom_site_type_symbol
_atom_site_fract_x
_atom_site_fract_y
_atom_site_fract_z
_atom_site_U_iso_or_equiv
_atom_site_adp_type
_atom_site_occupancy
_atom_site_symmetry_multiplicity
_atom_site_calc_flag
_atom_site_refinement_flags
_atom_site_disorder_assembly
_atom_site_disorder_group
Fe1 Fe 0.70696(2) 0.155788(7) 0.785738(18) 0.01464(6) Uani 1 1 d . . .
Fe2 Fe 0.29351(3) 0.118218(8) 0.23533(2) 0.01961(6) Uani 1 1 d . . .
Cl1 Cl 0.36144(5) 0.047680(14) 0.37184(4) 0.02830(8) Uani 1 1 d . . .
Cl3 Cl 0.16169(6) 0.089848(19) 0.04157(4) 0.03675(10) Uani 1 1 d . . .
Cl2 Cl 0.09832(6) 0.174543(17) 0.34291(4) 0.03740(10) Uani 1 1 d . . .
Cl4 Cl 0.55375(6) 0.166616(19) 0.19455(4) 0.03760(10) Uani 1 1 d . . .
O1 O 0.34062(14) 0.20705(4) 0.85777(11) 0.0268(2) Uani 1 1 d . . .
O2 O 0.6444(2) 0.05089(5) 0.94072(13) 0.0396(3) Uani 1 1 d . . .
O3 O 0.90748(16) 0.21773(5) 1.00598(12) 0.0350(3) Uani 1 1 d . . .
O4 O 1.23601(14) 0.10436(4) 0.69505(11) 0.0246(2) Uani 1 1 d . . .
O5 O 1.01974(14) 0.03446(4) 0.69369(12) 0.0291(2) Uani 1 1 d . . .
C1 C 0.47980(19) 0.18650(5) 0.83220(14) 0.0193(2) Uani 1 1 d . . .
C2 C 0.6685(2) 0.09135(6) 0.88350(15) 0.0242(3) Uani 1 1 d . . .
C3 C 0.83121(19) 0.19253(6) 0.92370(14) 0.0222(3) Uani 1 1 d . . .
C4 C 0.72335(19) 0.10849(6) 0.60317(14) 0.0206(3) Uani 1 1 d . . .
H4A H 0.6764 0.0692 0.5896 0.025 Uiso 1 1 calc R . .
C5 C 0.91063(18) 0.12461(5) 0.64999(13) 0.0180(2) Uani 1 1 d . . .
C6 C 0.91913(18) 0.18422(6) 0.65069(13) 0.0189(2) Uani 1 1 d . . .
H6A H 1.0326 0.2074 0.6774 0.023 Uiso 1 1 calc R . .
C7 C 0.73867(19) 0.20530(6) 0.60837(14) 0.0215(3) Uani 1 1 d . . .
H7A H 0.7030 0.2458 0.5986 0.026 Uiso 1 1 calc R . .
C8 C 0.6190(2) 0.15815(6) 0.57686(14) 0.0219(3) Uani 1 1 d . . .
H8A H 0.4843 0.1601 0.5422 0.026 Uiso 1 1 calc R . .
C9 C 1.07561(19) 0.08725(6) 0.68284(13) 0.0192(2) Uani 1 1 d . . .
C10 C 1.1696(2) -0.00613(7) 0.7215(2) 0.0359(4) Uani 1 1 d . . .
H10A H 1.1142 -0.0438 0.7276 0.054 Uiso 1 1 calc R . .
H10B H 1.2340 0.0032 0.8091 0.054 Uiso 1 1 calc R . .
H10C H 1.2616 -0.0052 0.6465 0.054 Uiso 1 1 calc R . .

loop_
_atom_site_aniso_label
_atom_site_aniso_U_11
_atom_site_aniso_U_22
_atom_site_aniso_U_33
_atom_site_aniso_U_23
_atom_site_aniso_U_13
_atom_site_aniso_U_12
Fe1 0.01309(9) 0.01639(9) 0.01444(9) -0.00034(6) 0.00017(7) -0.00119(6)
Fe2 0.02273(10) 0.01954(10) 0.01663(10) 0.00056(7) 0.00266(7) 0.00140(7)
Cl1 0.03243(18) 0.02132(16) 0.03092(18) 0.00470(13) -0.00662(14) 0.00094(13)
Cl3 0.0425(2) 0.0454(2) 0.02203(17) -0.00318(15) -0.00694(15) 0.00063(17)
Cl2 0.0491(2) 0.03045(19) 0.0332(2) 0.00339(15) 0.01830(18) 0.01478(16)
Cl4 0.0349(2) 0.0412(2) 0.0369(2) 0.00252(17) 0.00861(16) -0.01290(16)
O1 0.0193(5) 0.0279(5) 0.0335(6) -0.0068(4) 0.0028(4) 0.0021(4)
O2 0.0521(7) 0.0261(6) 0.0410(7) 0.0109(5) 0.0131(6) 0.0011(5)
O3 0.0299(5) 0.0461(7) 0.0287(6) -0.0073(5) -0.0062(5) -0.0122(5)
O4 0.0174(4) 0.0272(5) 0.0292(5) -0.0033(4) 0.0004(4) -0.0013(4)
O5 0.0204(5) 0.0192(5) 0.0479(7) 0.0023(5) 0.0040(5) 0.0009(4)
C1 0.0199(6) 0.0199(6) 0.0182(6) -0.0022(5) -0.0006(5) -0.0041(5)
C2 0.0249(7) 0.0244(7) 0.0233(7) -0.0003(5) 0.0046(5) 0.0018(5)
C3 0.0171(6) 0.0278(7) 0.0219(6) 0.0010(5) 0.0007(5) -0.0027(5)
C4 0.0203(6) 0.0246(6) 0.0169(6) -0.0049(5) 0.0006(5) -0.0028(5)
C5 0.0175(6) 0.0207(6) 0.0159(6) -0.0015(5) 0.0031(5) -0.0010(5)
C6 0.0178(6) 0.0210(6) 0.0181(6) 0.0022(5) 0.0042(5) -0.0022(5)
C7 0.0235(6) 0.0240(6) 0.0171(6) 0.0048(5) 0.0014(5) 0.0006(5)
C8 0.0199(6) 0.0313(7) 0.0144(6) -0.0001(5) -0.0016(5) 0.0001(5)
C9 0.0188(6) 0.0209(6) 0.0179(6) -0.0024(5) 0.0041(5) 0.0000(5)
C10 0.0296(8) 0.0245(7) 0.0538(10) 0.0056(7) 0.0057(7) 0.0090(6)

loop_
_atom_type_symbol
_atom_type_description
_atom_type_scat_dispersion_real
_atom_type_scat_dispersion_imag
_atom_type_scat_source
C C 0.0033 0.0016 'International Tables Vol C Tables 4.2.6.8 and 6.1.1.4'
H H 0.0000 0.0000 'International Tables Vol C Tables 4.2.6.8 and 6.1.1.4'
O O 0.0106 0.0060 'International Tables Vol C Tables 4.2.6.8 and 6.1.1.4'
Cl Cl 0.1484 0.1585 'International Tables Vol C Tables 4.2.6.8 and 6.1.1.4'
Fe Fe 0.3463 0.8444 'International Tables Vol C Tables 4.2.6.8 and 6.1.1.4'

loop_
_geom_angle_atom_site_label_1
_geom_angle_atom_site_label_2
_geom_angle_atom_site_label_3
_geom_angle
_geom_angle_site_symmetry_1
_geom_angle_site_symmetry_3
_geom_angle_publ_flag
C3 Fe1 C1 92.21(6) . . ?
C3 Fe1 C2 95.61(7) . . ?
C1 Fe1 C2 94.10(6) . . ?
C3 Fe1 C5 107.90(6) . . ?
C1 Fe1 C5 155.37(6) . . ?
C2 Fe1 C5 97.81(6) . . ?
C3 Fe1 C7 106.01(6) . . ?
C1 Fe1 C7 94.69(6) . . ?
C2 Fe1 C7 156.28(6) . . ?
C5 Fe1 C7 66.62(5) . . ?
C3 Fe1 C4 147.97(6) . . ?
C1 Fe1 C4 118.93(6) . . ?
C2 Fe1 C4 89.77(6) . . ?
C5 Fe1 C4 40.09(5) . . ?
C7 Fe1 C4 66.72(6) . . ?
C3 Fe1 C8 145.75(6) . . ?
C1 Fe1 C8 88.92(6) . . ?
C2 Fe1 C8 118.46(6) . . ?
C5 Fe1 C8 66.45(5) . . ?
C7 Fe1 C8 39.87(5) . . ?
C4 Fe1 C8 39.25(5) . . ?
C3 Fe1 C6 87.95(6) . . ?
C1 Fe1 C6 131.01(6) . . ?
C2 Fe1 C6 134.66(6) . . ?
C5 Fe1 C6 39.48(5) . . ?
C7 Fe1 C6 39.40(5) . . ?
C4 Fe1 C6 66.55(5) . . ?
C8 Fe1 C6 66.20(5) . . ?
Cl1 Fe2 Cl3 111.516(18) . . ?
Cl1 Fe2 Cl2 108.378(18) . . ?
Cl3 Fe2 Cl2 109.65(2) . . ?
Cl1 Fe2 Cl4 109.651(18) . . ?
Cl3 Fe2 Cl4 110.478(19) . . ?
Cl2 Fe2 Cl4 107.04(2) . . ?
C9 O5 C10 115.61(12) . . ?
O1 C1 Fe1 177.49(13) . . ?
O2 C2 Fe1 178.25(14) . . ?
O3 C3 Fe1 176.64(14) . . ?
C8 C4 C5 107.68(12) . . ?
C8 C4 Fe1 70.57(8) . . ?
C5 C4 Fe1 69.77(7) . . ?
C8 C4 H4A 126.2 . . ?
C5 C4 H4A 126.2 . . ?
Fe1 C4 H4A 126.2 . . ?
C6 C5 C4 107.85(12) . . ?
C6 C5 C9 124.20(12) . . ?
C4 C5 C9 127.80(12) . . ?
C6 C5 Fe1 70.86(7) . . ?
C4 C5 Fe1 70.14(7) . . ?
C9 C5 Fe1 127.93(9) . . ?
C7 C6 C5 108.34(12) . . ?
C7 C6 Fe1 69.78(7) . . ?
C5 C6 Fe1 69.66(7) . . ?
C7 C6 H6A 125.8 . . ?
C5 C6 H6A 125.8 . . ?
Fe1 C6 H6A 125.8 . . ?
C6 C7 C8 107.68(12) . . ?
C6 C7 Fe1 70.82(7) . . ?
C8 C7 Fe1 70.36(8) . . ?
C6 C7 H7A 126.1 . . ?
C8 C7 H7A 126.1 . . ?
Fe1 C7 H7A 126.1 . . ?
C4 C8 C7 108.42(12) . . ?
C4 C8 Fe1 70.18(8) . . ?
C7 C8 Fe1 69.77(8) . . ?
C4 C8 H8A 125.8 . . ?
C7 C8 H8A 125.8 . . ?
Fe1 C8 H8A 125.8 . . ?
O4 C9 O5 126.41(13) . . ?
O4 C9 C5 122.92(12) . . ?
O5 C9 C5 110.66(11) . . ?
O5 C10 H10A 109.5 . . ?
O5 C10 H10B 109.5 . . ?
H10A C10 H10B 109.5 . . ?
O5 C10 H10C 109.5 . . ?
H10A C10 H10C 109.5 . . ?
H10B C10 H10C 109.5 . . ?

loop_
_geom_bond_atom_site_label_1
_geom_bond_atom_site_label_2
_geom_bond_distance
_geom_bond_site_symmetry_2
_geom_bond_publ_flag
Fe1 C3 1.8085(14) . ?
Fe1 C1 1.8189(14) . ?
Fe1 C2 1.8242(15) . ?
Fe1 C5 2.0941(13) . ?
Fe1 C7 2.0963(13) . ?
Fe1 C4 2.0991(13) . ?
Fe1 C8 2.1042(13) . ?
Fe1 C6 2.1099(13) . ?
Fe2 Cl1 2.1839(4) . ?
Fe2 Cl3 2.1843(4) . ?
Fe2 Cl2 2.1928(4) . ?
Fe2 Cl4 2.2026(4) . ?
O1 C1 1.1249(17) . ?
O2 C2 1.1248(19) . ?
O3 C3 1.1255(18) . ?
O4 C9 1.2026(17) . ?
O5 C9 1.3212(17) . ?
O5 C10 1.4508(18) . ?
C4 C8 1.412(2) . ?
C4 C5 1.4372(18) . ?
C4 H4A 1.0000 . ?
C5 C6 1.4201(18) . ?
C5 C9 1.4913(18) . ?
C6 C7 1.4181(19) . ?
C6 H6A 1.0000 . ?
C7 C8 1.432(2) . ?
C7 H7A 1.0000 . ?
C8 H8A 1.0000 . ?
C10 H10A 0.9800 . ?
C10 H10B 0.9800 . ?
C10 H10C 0.9800 . ?
